data_2101442
loop_
_publ_author_name
'Jones, R.'
'Rettig, S. J.'
'Scheffer, J. R.'
'Trotter, J.'
'Yang, J.'

_publ_section_title
;
 Structures and photochemistry of 1,5-disubstituted dibenzobarrelenes
;
_journal_issue 1
_journal_name_full 'Acta Crystallographica Section B'
_journal_page_first 151
_journal_page_last 158
_journal_paper_doi 10.1107/S0108768195005854
_journal_volume 52
_journal_year 1996
_chemical_formula_sum 'C26 H19 N2 O4'
_chemical_formula_weight 423.45
_symmetry_cell_setting monoclinic
_symmetry_space_group_name_Hall '-P 2ybc'
_symmetry_space_group_name_H-M 'P 1 21/c 1'
_cell_angle_alpha 90.0
_cell_angle_beta 105.650(10)
_cell_angle_gamma 90.0
_cell_formula_units_Z 8
_cell_length_a 15.328(3)
_cell_length_b 14.483(2)
_cell_length_c 20.4210(10)
_cell_volume 4365.3(11)
_diffrn_radiation_type Cu
_diffrn_radiation_wavelength 1.54184
_exptl_absorpt_coefficient_mu 0.68
_exptl_crystal_density_diffrn 1.288
_exptl_crystal_F_000 1768
_cod_data_source_file fg0003.cif
_cod_data_source_block fg0003c
_cod_original_cell_volume 4365.0(10)
_cod_database_code 2101442

loop_
_atom_site_label
_atom_site_fract_x
_atom_site_fract_y
_atom_site_fract_z
O(1) .3714(3) .0609(3) .5656(2)
O(2) .2992(3) .1654(3) .6128(2)
O(3) .5312(3) .1613(3) .5738(2)
O(4) .6265(3) .0469(3) .6204(2)
N(1) .2704(4) .2566(4) .8202(3)
N(2) .7895(3) -.0467(4) .8241(3)
C(1) .4343(4) .2636(4) .8120(3)
C(2) .4895(4) .3386(4) .8398(3)
C(3) .5781(4) .3386(4) .8396(3)
C(4) .6157(4) .2651(4) .8135(3)
C(4A) .5617(4) .1919(3) .7850(2)
C(5) .6208(4) -.0464(4) .8201(2)
C(6) .5850(4) -.1186(4) .8500(3)
C(7) .4946(4) -.1188(4) .8475(3)
C(8) .4378(4) -.0484(4) .8158(3)
C(8A) .4723(4) .0222(3) .7863(2)
C(9) .4216(3) .1054(4) .7483(3)
C(9A) .4701(4) .1907(4) .7837(3)
C(10) .5896(3) .1075(4) .7516(3)
C(10A) .5637(4) .0243(3) .7879(2)
C(11) .4386(4) .1049(3) .6778(3)
C(12) 0.5265(4) .1050(3) .6799(3)
C(13) 0.3612(4) .1139(4) .6158(3)
C(14) .3112(4) .0823(5) .4990(3)
C(15) .5669(4) .1002(4) .6219(3)
C(16) .5662(5) .1586(5) .5145(3)
C(17) .3418(5) .2601(4) .8145(3)
C(18) .7159(4) -.0465(4) .8217(3)
O(1') .1060(3) .3160(3) .4319(2)
O(2') .1733(3) .4383(3) .4013(2)
O(3') -.0553(2) .4200(3) .4260(2)
O(4') -.1612(3) .3246(3) .3654(2)
N(1') .2291(3) .5357(4) .2000(3)
N(2') -.2974(3) .2306(4) .1641(3)
C(1') .0586(4) .5364(4) .1913(3)
C(2') .0035(4) .6076(4) .1571(3)
C(3') -.0881(4) .6068(4) .1504(3)
C(4') -.1275(4) .5352(4) .1774(3)
C(4A') -.0734(4) .4649(4) .2109(3)
C(5') -.1258(4) .2246(4) .1776(3)
C(6') -.0848(4) .1522(4) .1520(3)
C(7') .0068(4) .1521(4) .1609(3)
C(8') .0598(3) .2251(4) .1927(3)
C(8A') .0203(4) .2970(4) .2186(2)
C(9') .0676(3) .3805(4) .2577(3)
C(9A') .0202(4) .4651(4) .2190(2)
C(10') -.1045(3) .3803(4) .2428(3)
C(10A') -.0724(4) .2971(4) .2103(3)
C(11') .0413(4) .3793(3) .3247(3)
C(12') -.0475(4) .3800(3) .3168(3)
C(13') .1144(4) .3827(4) .3894(3)
C(14') .1716(5) .3170(5) .4981(3)
C(15') -.0947(5) .3713(4) .3708(3)
C(16') -.0961(5) .4106(5) .4819(3)
C(17') .1545(4) .5371(4) .1968(3)
C(18') -.2223(4) .2269(4) .1698(3)
C(19) .5710(10) .0463(9) .9913(5)
C(20) .4860(10) .0765(8) .9645(4)
C(21) .4086(8) .0420(10) .9676(6)
C(22) .6565(7) .0909(8) .9852(5)
C(23) .046(2) .558(2) -.0060(10)
C(24) -.010(2) .6200(10) -.0420(9)
C(25) -.0750(10) .522(2) -.0309(6)
C(26) .1480(10) .6170(10) .0047(7)
H(1) .4652 .3892 .8586
H(2) .6150 .3902 .8578
H(3) .6783 .2653 .8152
H(4) .6231 -.1676 .8720
H(5) .4706 -.1681 .8679
H(6) .3754 -.0492 .8146
H(7) .3590 .1049 .7463
H(8) .6518 .1080 .7523
H(9) .3219 .1438 .4869
H(10) .3224 .0408 .4662
H(11) .2500 .0765 .5005
H(12) .5557 .0992 .4941
H(13) .5364 .2040 .4827
H(14) .6294 .1708 .5279
H(1') .0296 .6570 .1383
H(2') -.1249 .6557 .1270
H(3') -.1909 .534 .1729
H(4') -.1206 .1029 .1283
H(5') .0345 .1012 .1450
H(6') .1230 .2257 .1967
H(7') .1313 .3805 .2637
H(8') -.1679 .3798 .2383
H(9') .1606 .2662 .5242
H(10') .2310 .3125 .4926
H(11') .1659 .3730 .5209
H(12') -.0634 .4469 .5192
H(13') -.1572 .4311 .4678
H(14') -.0945 .3477 .4953
H(15) .4821 .1320 .9389
H(16) .7071 .0550 1.0087
H(17) .6554 .0952 .9385
H(18) .6611 .1511 1.004
H(19) -.0168 .6786 -.0624
H(20) .1962 .5803 .0314
H(21) .1580 .6289 -.0382
H(22) .1458 .6739 .0278
H(23) .3507 .0687 .9478
H(24) -.1385 .5244 -.0527

loop_
_geom_angle_atom_site_label_1
_geom_angle_atom_site_label_2
_geom_angle_atom_site_label_3
_geom_angle
C(13) O(1) C(14) 114.9(5)
C(15) O(3) C(16) 115.3(5)
C(2) C(1) C(9A) 119.8(5)
C(2) C(1) C(17) 120.6(6)
C(9A) C(1) C(17) 119.6(6)
C(1) C(2) C(3) 119.6(6)
C(2) C(3) C(4) 121.4(6)
C(3) C(4) C(4A) 119.4(5)
C(4) C(4A) C(9A) 120.3(5)
C(4) C(4A) C(10) 127.1(5)
C(9A) C(4A) C(10) 112.6(5)
C(6) C(5) C(10A) 119.1(5)
C(6) C(5) C(18) 120.1(5)
C(10A) C(5) C(18) 120.8(5)
C(5) C(6) C(7) 119.8(5)
C(6) C(7) C(8) 121.2(6)
C(7) C(8) C(8A) 119.2(5)
C(8) C(8A) C(9) 127.6(5)
C(8) C(8A) C(10A) 121.0(5)
C(9) C(8A) C(10A) 111.4(5)
C(8A) C(9) C(9A) 106.4(4)
C(8A) C(9) C(11) 106.4(4)
C(9A) C(9) C(11) 105.4(4)
C(1) C(9A) C(4A) 119.4(6)
C(1) C(9A) C(9) 128.3(5)
C(4A) C(9A) C(9) 112.3(5)
C(4A) C(10) C(10A) 106.1(4)
C(4A) C(10) C(12) 105.6(4)
C(10A) C(10) C(12) 105.6(4)
C(5) C(10A) C(8A) 119.7(5)
C(5) C(10A) C(10) 126.8(5)
C(8A) C(10A) C(10) 113.5(5)
C(9) C(11) C(12) 113.3(5)
C(9) C(11) C(13) 120.0(5)
C(12) C(11) C(13) 126.3(6)
C(10) C(12) C(11) 113.8(5)
C(10) C(12) C(15) 118.5(5)
C(11) C(12) C(15) 127.6(5)
O(1) C(13) O(2) 125.5(5)
O(1) C(13) C(11) 111.9(5)
O(2) C(13) C(11) 122.5(6)
O(3) C(15) O(4) 125.1(6)
O(3) C(15) C(12) 112.6(5)
O(4) C(15) C(12) 122.4(5)
N(1) C(17) C(1) 176.2(8)
N(2) C(18) C(5) 178.7(7)
C(13') O(1') C(14') 116.0(5)
C(15') O(3') C(16') 115.1(5)
C(2') C(1') C(9A') 119.3(6)
C(2') C(1') C(17') 120.0(6)
C(9A') C(1') C(17') 120.7(6)
C(1') C(2') C(3') 120.6(6)
C(2') C(3') C(4') 120.6(6)
C(3') C(4') C(4A') 118.8(5)
C(4') C(4A') C(9A') 121.4(6)
C(4') C(4A') C(10') 126.3(5)
C(9A') C(4A') C(10') 112.4(5)
C(6') C(5') C(10A') 118.9(5)
C(6') C(5') C(18') 121.9(5)
C(10A') C(5') C(18') 119.2(6)
C(5') C(6') C(7') 120.1(5)
C(6') C(7') C(8') 120.9(5)
C(7') C(8') C(8A') 119.6(5)
C(8') C(8A') C(9') 127.2(5)
C(8') C(8A') C(10A') 119.7(5)
C(9') C(8A') C(10A') 113.0(5)
C(8A') C(9') C(9A') 105.8(5)
C(8A') C(9') C(11') 104.9(4)
C(9A') C(9') C(11') 105.6(4)
C(1') C(9A') C(4A') 119.3(5)
C(1') C(9A') C(9') 127.8(5)
C(4A') C(9A') C(9') 112.9(5)
C(4A') C(10') C(10A') 105.9(4)
C(4A') C(10') C(12') 105.3(4)
C(10A') C(10') C(12') 105.3(4)
C(5') C(10A') C(8A') 120.7(6)
C(5') C(10A') C(10') 126.3(5)
C(8A') C(10A') C(10') 113.0(5)
C(9') C(11') C(12') 113.7(5)
C(9') C(11') C(13') 118.6(5)
C(12') C(11') C(13') 127.7(6)
C(10') C(12') C(11') 114.5(5)
C(10') C(12') C(15') 118.2(5)
C(11') C(12') C(15') 126.9(6)
O(1') C(13') O(2') 124.2(6)
O(1') C(13') C(11') 112.0(5)
O(2') C(13') C(11') 123.8(6)
O(3') C(15') O(4') 123.8(6)
O(3') C(15') C(12') 112.7(6)
O(4') C(15') C(12') 123.5(6)
N(1') C(17') C(1') 178.2(7)
N(2') C(18') C(5') 178.6(7)

loop_
_geom_bond_atom_site_label_1
_geom_bond_atom_site_label_2
_geom_bond_distance
O(1) C(13) 1.324(6)
O(1) C(14) 1.456(6)
O(2) C(13) 1.196(6)
O(3) C(15) 1.325(6)
O(3) C(16) 1.452(7)
O(4) C(15) 1.203(6)
N(1) C(17) 1.133(7)
N(2) C(18) 1.114(6)
C(1) C(2) 1.399(7)
C(1) C(9A) 1.385(6)
C(1) C(17) 1.434(7)
C(2) C(3) 1.358(7)
C(3) C(4) 1.384(7)
C(4) C(4A) 1.374(6)
C(4A) C(9A) 1.398(6)
C(4A) C(10) 1.516(6)
C(5) C(6) 1.396(6)
C(5) C(10A) 1.393(6)
C(5) C(18) 1.450(7)
C(6) C(7) 1.374(7)
C(7) C(8) 1.382(7)
C(8) C(8A) 1.364(6)
C(8A) C(9) 1.527(6)
C(8A) C(10A) 1.392(6)
C(9) C(9A) 1.521(7)
C(9) C(11) 1.531(7)
C(10) C(10A) 1.523(6)
C(10) C(12) 1.521(7)
C(11) C(12) 1.337(7)
C(11) C(13) 1.490(7)
C(12) C(15) 1.479(7)
O(1') C(13') 1.327(6)
O(1') C(14') 1.451(6)
O(2') C(13') 1.185(6)
O(3') C(15') 1.330(6)
O(3') C(16') 1.448(7)
O(4') C(15') 1.203(6)
N(1') C(17') 1.128(6)
N(2') C(18') 1.127(6)
C(1') C(2') 1.395(7)
C(1') C(9A') 1.384(7)
C(1') C(17') 1.443(7)
C(2') C(3') 1.374(7)
C(3') C(4') 1.388(7)
C(4') C(4A') 1.373(6)
C(4A') C(9A') 1.398(6)
C(4A') C(10') 1.524(7)
C(5') C(6') 1.394(7)
C(5') C(10A') 1.387(6)
C(5') C(18') 1.445(7)
C(6') C(7') 1.367(7)
C(7') C(8') 1.384(7)
C(8') C(8A') 1.379(6)
C(8A') C(9') 1.522(6)
C(8A') C(10A') 1.386(6)
C(9') C(9A') 1.532(7)
C(9') C(11') 1.526(7)
C(10') C(10A') 1.521(6)
C(10') C(12') 1.527(7)
C(11') C(12') 1.327(7)
C(11') C(13') 1.485(7)
C(12') C(15') 1.479(7)
